data_7249252
loop_
_publ_author_name
'Shiromae, Ryotaro'
'Nakagawa, Yuma'
'Watanabe, Shota'
'Nishimura, Ryo'
'Morimoto, Masakazu'
'Yokojima, Satoshi'
'Nakamura, Shinichiro'
'Uchida, Kingo'

_publ_section_title
;
 Reversible change of luster color from pale yellow to wine red in
 microcrystalline film by photochromic diarylethene having a naphthyl
 group
;
_journal_issue 36
_journal_name_full CrystEngComm
_journal_page_first 5090
_journal_page_last 5098
_journal_paper_doi 10.1039/D4CE00717D
_journal_volume 26
_journal_year 2024
_chemical_formula_sum 'C29 H18 F6 N2 S2'
_chemical_formula_weight 572.57
_space_group_crystal_system monoclinic
_space_group_IT_number 14
_space_group_name_Hall '-P 2yn'
_space_group_name_H-M_alt 'P 1 21/n 1'
_atom_sites_solution_hydrogens geom
_audit_block_doi 10.5517/ccdc.csd.cc2hnn61
_audit_creation_method SHELXL-2014/7
_audit_update_record
;
2023-12-12 deposited with the CCDC.	2024-08-19 downloaded from the CCDC.
;
_cell_angle_alpha 90
_cell_angle_beta 93.6330(10)
_cell_angle_gamma 90
_cell_formula_units_Z 4
_cell_length_a 6.59250(10)
_cell_length_b 9.2167(2)
_cell_length_c 42.8136(9)
_cell_measurement_reflns_used 146012
_cell_measurement_temperature 293(2)
_cell_measurement_theta_max 27.56
_cell_measurement_theta_min 1.91
_cell_volume 2596.17(9)
_computing_structure_refinement 'SHELXL-2014/7 (Sheldrick, 2014)'
_diffrn_ambient_temperature 293(2)
_diffrn_measured_fraction_theta_full 0.999
_diffrn_measured_fraction_theta_max 0.997
_diffrn_measurement_device_type 'Bruker D8 goniometer'
_diffrn_radiation_type MoKa
_diffrn_radiation_wavelength 0.71073
_diffrn_reflns_av_R_equivalents 0.0433
_diffrn_reflns_av_unetI/netI 0.0183
_diffrn_reflns_Laue_measured_fraction_full 0.999
_diffrn_reflns_Laue_measured_fraction_max 0.997
_diffrn_reflns_limit_h_max 8
_diffrn_reflns_limit_h_min -8
_diffrn_reflns_limit_k_max 11
_diffrn_reflns_limit_k_min -11
_diffrn_reflns_limit_l_max 55
_diffrn_reflns_limit_l_min -55
_diffrn_reflns_number 145973
_diffrn_reflns_point_group_measured_fraction_full 0.999
_diffrn_reflns_point_group_measured_fraction_max 0.997
_diffrn_reflns_theta_full 25.242
_diffrn_reflns_theta_max 27.561
_diffrn_reflns_theta_min 2.407
_exptl_absorpt_coefficient_mu 0.271
_exptl_absorpt_correction_T_max 0.9740
_exptl_absorpt_correction_T_min 0.8770
_exptl_absorpt_correction_type multi-scan
_exptl_crystal_colour purple
_exptl_crystal_density_diffrn 1.465
_exptl_crystal_description plate
_exptl_crystal_F_000 1168
_exptl_crystal_size_max 0.496
_exptl_crystal_size_mid 0.383
_exptl_crystal_size_min 0.096
_refine_diff_density_max 0.510
_refine_diff_density_min -0.346
_refine_diff_density_rms 0.071
_refine_ls_extinction_method none
_refine_ls_goodness_of_fit_ref 1.067
_refine_ls_hydrogen_treatment constr
_refine_ls_matrix_type full
_refine_ls_number_parameters 392
_refine_ls_number_reflns 5981
_refine_ls_number_restraints 18
_refine_ls_restrained_S_all 1.068
_refine_ls_R_factor_all 0.0623
_refine_ls_R_factor_gt 0.0555
_refine_ls_shift/su_max 0.001
_refine_ls_shift/su_mean 0.000
_refine_ls_structure_factor_coef Fsqd
_refine_ls_weighting_details 'w=1/[\s^2^(Fo^2^)+(0.0763P)^2^+1.9541P] where P=(Fo^2^+2Fc^2^)/3'
_refine_ls_weighting_scheme calc
_refine_ls_wR_factor_gt 0.1560
_refine_ls_wR_factor_ref 0.1591
_reflns_Friedel_coverage 0.000
_reflns_number_gt 5275
_reflns_number_total 5981
_reflns_threshold_expression 'I > 2\s(I)'
_cod_data_source_file d4ce00717d2.cif
_cod_data_source_block uch203_a
_cod_depositor_comments 'Adding full bibliography for 7249251--7249252.cif.'
_cod_original_sg_symbol_H-M 'P 21/n'
_cod_database_code 7249252
_shelx_shelxl_version_number 2014/7
_shelx_space_group_comment
;
The symmetry employed for this shelxl refinement is uniquely defined
by the following loop, which should always be used as a source of
symmetry information in preference to the above space-group names.
They are only intended as comments.
;
_shelx_estimated_absorpt_t_min 0.877
_shelx_estimated_absorpt_t_max 0.974

loop_
_space_group_symop_operation_xyz
'x, y, z'
'-x+1/2, y+1/2, -z+1/2'
'-x, -y, -z'
'x-1/2, -y-1/2, z-1/2'

loop_
_atom_site_label
_atom_site_type_symbol
_atom_site_fract_x
_atom_site_fract_y
_atom_site_fract_z
_atom_site_U_iso_or_equiv
_atom_site_adp_type
_atom_site_occupancy
_atom_site_site_symmetry_order
_atom_site_calc_flag
_atom_site_refinement_flags_posn
_atom_site_refinement_flags_adp
_atom_site_refinement_flags_occupancy
_atom_site_disorder_assembly
_atom_site_disorder_group
C1 C 0.9622(4) 0.3016(3) 0.48678(6) 0.0550(6) Uani 1 1 d . . . . .
H1 H 0.8725 0.3778 0.4895 0.066 Uiso 1 1 calc R U . . .
C2 C 1.1341(5) 0.2869(3) 0.50681(7) 0.0639(7) Uani 1 1 d . . . . .
H2 H 1.1612 0.3535 0.5229 0.077 Uiso 1 1 calc R U . . .
C3 C 1.2661(5) 0.1715(4) 0.50276(7) 0.0664(8) Uani 1 1 d . . . . .
H3 H 1.3835 0.1620 0.5158 0.080 Uiso 1 1 calc R U . . .
C4 C 1.2233(5) 0.0730(4) 0.47973(8) 0.0815(11) Uani 1 1 d . . . . .
H4 H 1.3106 -0.0050 0.4774 0.098 Uiso 1 1 calc R U . . .
C5 C 1.0524(5) 0.0868(3) 0.45967(7) 0.0690(9) Uani 1 1 d . . . . .
H5 H 1.0243 0.0177 0.4442 0.083 Uiso 1 1 calc R U . . .
C6 C 0.9228(4) 0.2031(3) 0.46258(5) 0.0458(5) Uani 1 1 d . . . . .
C7 C 0.7444(4) 0.2232(3) 0.44078(5) 0.0443(5) Uani 1 1 d . . . . .
C8 C 0.4973(3) 0.3357(2) 0.41312(5) 0.0399(5) Uani 1 1 d . . . . .
C9 C 0.4560(4) 0.1985(3) 0.40189(6) 0.0504(6) Uani 1 1 d . . . . .
C10 C 0.2927(5) 0.1473(3) 0.37868(8) 0.0707(9) Uani 1 1 d . . . . .
H10A H 0.1881 0.2197 0.3763 0.106 Uiso 1 1 calc R U . . .
H10B H 0.2357 0.0586 0.3860 0.106 Uiso 1 1 calc R U . . .
H10C H 0.3493 0.1308 0.3589 0.106 Uiso 1 1 calc R U . . .
C11 C 0.3908(3) 0.4695(2) 0.40382(5) 0.0369(4) Uani 1 1 d . . . . .
C12 C 0.3459(5) 0.5779(3) 0.42832(6) 0.0547(6) Uani 1 1 d . . . . .
C13 C 0.1904(4) 0.6789(3) 0.41239(6) 0.0549(6) Uani 1 1 d . . . . .
C14 C 0.2200(4) 0.6614(2) 0.37758(5) 0.0431(5) Uani 1 1 d . . . . .
C15 C 0.3294(3) 0.5188(2) 0.37517(5) 0.0340(4) Uani 1 1 d . . . . .
C16 C 0.7499(3) 0.3831(4) 0.35408(7) 0.0590(7) Uani 1 1 d . . . . .
H16A H 0.7617 0.4533 0.3707 0.089 Uiso 1 1 calc R U . . .
H16B H 0.8587 0.3966 0.3405 0.089 Uiso 1 1 calc R U . . .
H16C H 0.7574 0.2871 0.3628 0.089 Uiso 1 1 calc R U . . .
C17 C 0.5506(3) 0.4023(3) 0.33585(5) 0.0416(5) Uani 1 1 d . . . . .
C18 C 0.3694(3) 0.4602(2) 0.34417(5) 0.0342(4) Uani 1 1 d . . . . .
C19 C 0.2757(3) 0.4148(2) 0.29462(5) 0.0363(4) Uani 1 1 d . . . . .
C20 C 0.1502(3) 0.4099(2) 0.26507(5) 0.0369(4) Uani 1 1 d . . . . .
C21 C 0.2109(4) 0.3258(3) 0.23950(6) 0.0469(5) Uani 1 1 d . . . . .
H21 H 0.3313 0.2731 0.2415 0.056 Uiso 1 1 calc R U . . .
C22 C 0.0942(4) 0.3216(3) 0.21210(6) 0.0527(6) Uani 1 1 d . . . . .
H22 H 0.1351 0.2650 0.1957 0.063 Uiso 1 1 calc R U . . .
C23 C -0.0872(4) 0.4017(3) 0.20831(5) 0.0458(5) Uani 1 1 d . . . . .
C24 C -0.2117(5) 0.4007(3) 0.17981(6) 0.0632(7) Uani 1 1 d . . . . .
H24 H -0.1741 0.3448 0.1630 0.076 Uiso 1 1 calc R U . . .
C25 C -0.3842(5) 0.4806(4) 0.17703(7) 0.0687(8) Uani 1 1 d . . . . .
H25 H -0.4634 0.4796 0.1583 0.082 Uiso 1 1 calc R U . . .
C26 C -0.4450(4) 0.5647(3) 0.20202(7) 0.0603(7) Uani 1 1 d . . . . .
H26 H -0.5643 0.6186 0.1997 0.072 Uiso 1 1 calc R U . . .
C27 C -0.3307(4) 0.5681(3) 0.22974(6) 0.0503(5) Uani 1 1 d . . . . .
H27 H -0.3726 0.6241 0.2462 0.060 Uiso 1 1 calc R U . . .
C28 C -0.1496(3) 0.4871(2) 0.23351(5) 0.0394(4) Uani 1 1 d . . . . .
C29 C -0.0265(3) 0.4880(2) 0.26187(5) 0.0384(4) Uani 1 1 d . . . . .
H29 H -0.0666 0.5428 0.2787 0.046 Uiso 1 1 calc R U . . .
F1A F 0.5167(3) 0.6623(2) 0.43547(5) 0.0747(9) Uani 0.872(6) 1 d . . P A 1
F2A F 0.2933(6) 0.5219(3) 0.45472(5) 0.0842(12) Uani 0.872(6) 1 d . . P A 1
F1B F 0.407(4) 0.5940(18) 0.4562(3) 0.077(6) Uani 0.128(6) 1 d . . P A 2
F2B F 0.115(4) 0.5041(16) 0.4410(5) 0.090(8) Uani 0.128(6) 1 d . . P A 2
F3A F 0.1948(6) 0.8135(2) 0.42212(5) 0.0765(9) Uani 0.872(5) 1 d . U P B 3
F4A F 0.0016(3) 0.6222(3) 0.41730(5) 0.0775(8) Uani 0.872(5) 1 d . U P B 3
F3B F 0.368(4) 0.8053(17) 0.4188(4) 0.088(6) Uani 0.128(5) 1 d . U P B 4
F4B F 0.052(3) 0.763(2) 0.4234(4) 0.088(5) Uani 0.128(5) 1 d . U P B 4
F5 F 0.3360(3) 0.77184(16) 0.36771(4) 0.0740(5) Uani 1 1 d . . . . .
F6 F 0.0434(3) 0.6719(2) 0.36055(4) 0.0745(5) Uani 1 1 d . . . . .
N1 N 0.6570(3) 0.3483(2) 0.43544(4) 0.0404(4) Uani 1 1 d . . . . .
N2 N 0.2166(2) 0.46837(19) 0.32068(4) 0.0351(4) Uani 1 1 d . . . . .
S1 S 0.63026(12) 0.08037(7) 0.41954(2) 0.0593(2) Uani 1 1 d . . . . .
S2 S 0.52475(9) 0.35315(8) 0.29699(2) 0.04994(18) Uani 1 1 d . . . . .

loop_
_atom_site_aniso_label
_atom_site_aniso_U_11
_atom_site_aniso_U_22
_atom_site_aniso_U_33
_atom_site_aniso_U_23
_atom_site_aniso_U_13
_atom_site_aniso_U_12
C1 0.0673(16) 0.0431(13) 0.0525(14) -0.0062(11) -0.0129(12) 0.0184(11)
C2 0.0783(19) 0.0547(15) 0.0552(15) -0.0059(12) -0.0230(13) 0.0127(14)
C3 0.0612(16) 0.0716(18) 0.0635(17) -0.0023(14) -0.0198(13) 0.0206(14)
C4 0.075(2) 0.088(2) 0.079(2) -0.0182(18) -0.0163(16) 0.0501(19)
C5 0.0774(19) 0.0677(18) 0.0595(16) -0.0244(14) -0.0145(14) 0.0367(15)
C6 0.0531(13) 0.0438(12) 0.0393(11) -0.0007(9) -0.0053(9) 0.0150(10)
C7 0.0536(13) 0.0395(11) 0.0388(11) -0.0033(9) -0.0053(9) 0.0097(10)
C8 0.0457(11) 0.0358(10) 0.0373(10) 0.0017(8) -0.0038(9) 0.0035(9)
C9 0.0599(14) 0.0339(11) 0.0550(14) 0.0035(10) -0.0146(11) 0.0014(10)
C10 0.082(2) 0.0391(13) 0.086(2) 0.0061(13) -0.0358(17) -0.0130(13)
C11 0.0405(10) 0.0326(10) 0.0371(10) -0.0008(8) -0.0026(8) 0.0002(8)
C12 0.0803(18) 0.0474(13) 0.0351(11) -0.0050(10) -0.0068(11) 0.0138(12)
C13 0.0700(16) 0.0466(13) 0.0482(13) -0.0056(10) 0.0059(12) 0.0195(12)
C14 0.0547(13) 0.0333(10) 0.0403(11) 0.0003(8) -0.0047(9) 0.0066(9)
C15 0.0353(9) 0.0307(9) 0.0356(10) 0.0005(7) -0.0012(8) 0.0001(7)
C16 0.0328(11) 0.089(2) 0.0548(14) -0.0066(14) -0.0016(10) 0.0031(12)
C17 0.0348(10) 0.0493(12) 0.0406(11) -0.0029(9) 0.0013(8) 0.0008(9)
C18 0.0346(9) 0.0325(9) 0.0351(9) 0.0028(7) -0.0015(7) -0.0020(7)
C19 0.0339(9) 0.0372(10) 0.0377(10) 0.0010(8) 0.0025(8) -0.0009(8)
C20 0.0377(10) 0.0376(10) 0.0354(10) -0.0005(8) 0.0033(8) -0.0043(8)
C21 0.0460(12) 0.0510(13) 0.0440(12) -0.0070(10) 0.0048(9) 0.0082(10)
C22 0.0570(14) 0.0597(15) 0.0415(12) -0.0130(11) 0.0048(10) 0.0055(12)
C23 0.0529(13) 0.0447(12) 0.0398(11) -0.0019(9) 0.0019(9) -0.0039(10)
C24 0.0745(18) 0.0679(17) 0.0453(13) -0.0115(12) -0.0113(12) -0.0005(15)
C25 0.0728(18) 0.0694(19) 0.0599(16) -0.0019(14) -0.0275(14) 0.0004(15)
C26 0.0570(15) 0.0554(15) 0.0660(17) 0.0026(13) -0.0169(13) 0.0055(12)
C27 0.0502(13) 0.0474(13) 0.0526(13) 0.0008(10) -0.0023(10) 0.0053(10)
C28 0.0418(11) 0.0361(10) 0.0404(11) 0.0010(8) 0.0033(8) -0.0047(8)
C29 0.0434(11) 0.0370(10) 0.0352(10) -0.0022(8) 0.0059(8) -0.0009(8)
F1A 0.0840(15) 0.0597(13) 0.0753(16) -0.0307(11) -0.0341(12) 0.0078(10)
F2A 0.135(3) 0.0827(19) 0.0372(11) 0.0111(12) 0.0239(15) 0.040(2)
F1B 0.140(17) 0.050(9) 0.038(7) -0.013(7) -0.019(9) 0.005(9)
F2B 0.136(18) 0.052(8) 0.091(13) 0.006(8) 0.070(13) -0.003(9)
F3A 0.121(3) 0.0479(11) 0.0590(12) -0.0210(9) -0.0067(15) 0.0318(14)
F4A 0.0607(12) 0.1039(19) 0.0700(13) 0.0003(12) 0.0212(10) 0.0173(11)
F3B 0.141(13) 0.053(8) 0.067(8) -0.015(6) -0.015(9) -0.041(9)
F4B 0.095(10) 0.100(11) 0.069(8) -0.017(8) 0.010(8) 0.035(9)
F5 0.1178(15) 0.0344(7) 0.0724(11) 0.0073(7) 0.0266(10) -0.0013(8)
F6 0.0770(11) 0.0691(11) 0.0735(11) -0.0198(8) -0.0269(9) 0.0395(9)
N1 0.0488(10) 0.0365(9) 0.0348(8) -0.0011(7) -0.0057(7) 0.0066(8)
N2 0.0333(8) 0.0377(9) 0.0341(8) 0.0021(7) -0.0006(6) 0.0009(7)
S1 0.0755(5) 0.0330(3) 0.0660(4) -0.0012(3) -0.0226(3) 0.0074(3)
S2 0.0372(3) 0.0697(4) 0.0434(3) -0.0095(3) 0.0062(2) 0.0060(3)

loop_
_atom_type_symbol
_atom_type_description
_atom_type_scat_dispersion_real
_atom_type_scat_dispersion_imag
_atom_type_scat_source
C C 0.0033 0.0016 'International Tables Vol C Tables 4.2.6.8 and 6.1.1.4'
H H 0.0000 0.0000 'International Tables Vol C Tables 4.2.6.8 and 6.1.1.4'
N N 0.0061 0.0033 'International Tables Vol C Tables 4.2.6.8 and 6.1.1.4'
F F 0.0171 0.0103 'International Tables Vol C Tables 4.2.6.8 and 6.1.1.4'
S S 0.1246 0.1234 'International Tables Vol C Tables 4.2.6.8 and 6.1.1.4'

loop_
_geom_angle_atom_site_label_1
_geom_angle_atom_site_label_2
_geom_angle_atom_site_label_3
_geom_angle
_geom_angle_site_symmetry_1
_geom_angle_site_symmetry_3
_geom_angle_publ_flag
C2 C1 C6 120.3(2) . . ?
C2 C1 H1 119.8 . . ?
C6 C1 H1 119.8 . . ?
C1 C2 C3 119.4(3) . . ?
C1 C2 H2 120.3 . . ?
C3 C2 H2 120.3 . . ?
C4 C3 C2 119.9(3) . . ?
C4 C3 H3 120.0 . . ?
C2 C3 H3 120.0 . . ?
C3 C4 C5 121.0(3) . . ?
C3 C4 H4 119.5 . . ?
C5 C4 H4 119.5 . . ?
C4 C5 C6 120.1(3) . . ?
C4 C5 H5 120.0 . . ?
C6 C5 H5 120.0 . . ?
C5 C6 C1 119.1(2) . . ?
C5 C6 C7 121.1(2) . . ?
C1 C6 C7 119.7(2) . . ?
N1 C7 C6 123.5(2) . . ?
N1 C7 S1 113.92(17) . . ?
C6 C7 S1 122.59(17) . . ?
C9 C8 N1 116.44(19) . . ?
C9 C8 C11 126.9(2) . . ?
N1 C8 C11 116.70(18) . . ?
C8 C9 C10 129.9(2) . . ?
C8 C9 S1 108.44(17) . . ?
C10 C9 S1 121.64(19) . . ?
C9 C10 H10A 109.5 . . ?
C9 C10 H10B 109.5 . . ?
H10A C10 H10B 109.5 . . ?
C9 C10 H10C 109.5 . . ?
H10A C10 H10C 109.5 . . ?
H10B C10 H10C 109.5 . . ?
C15 C11 C8 130.1(2) . . ?
C15 C11 C12 110.66(19) . . ?
C8 C11 C12 119.12(19) . . ?
F2A C12 F1A 106.6(3) . . ?
F1B C12 C11 133.5(8) . . ?
F2A C12 C11 114.7(2) . . ?
F1A C12 C11 109.7(2) . . ?
F1B C12 C13 121.8(8) . . ?
F2A C12 C13 115.0(3) . . ?
F1A C12 C13 105.7(2) . . ?
C11 C12 C13 104.70(19) . . ?
F1B C12 F2B 89.0(13) . . ?
C11 C12 F2B 99.8(6) . . ?
C13 C12 F2B 78.8(8) . . ?
F3A C13 F4A 108.3(3) . . ?
F3A C13 C12 116.0(3) . . ?
F4B C13 C12 132.1(8) . . ?
F4A C13 C12 106.9(2) . . ?
F3A C13 C14 114.2(2) . . ?
F4B C13 C14 123.4(8) . . ?
F4A C13 C14 106.4(2) . . ?
C12 C13 C14 104.51(19) . . ?
F4B C13 F3B 91.3(14) . . ?
C12 C13 F3B 84.7(8) . . ?
C14 C13 F3B 96.0(7) . . ?
F6 C14 F5 105.3(2) . . ?
F6 C14 C15 115.47(18) . . ?
F5 C14 C15 110.58(19) . . ?
F6 C14 C13 111.4(2) . . ?
F5 C14 C13 109.6(2) . . ?
C15 C14 C13 104.52(18) . . ?
C11 C15 C18 129.55(19) . . ?
C11 C15 C14 110.50(18) . . ?
C18 C15 C14 119.73(18) . . ?
C17 C16 H16A 109.5 . . ?
C17 C16 H16B 109.5 . . ?
H16A C16 H16B 109.5 . . ?
C17 C16 H16C 109.5 . . ?
H16A C16 H16C 109.5 . . ?
H16B C16 H16C 109.5 . . ?
C18 C17 C16 131.2(2) . . ?
C18 C17 S2 108.54(16) . . ?
C16 C17 S2 120.19(17) . . ?
C17 C18 N2 115.98(18) . . ?
C17 C18 C15 125.74(18) . . ?
N2 C18 C15 118.23(17) . . ?
N2 C19 C20 124.57(18) . . ?
N2 C19 S2 114.06(15) . . ?
C20 C19 S2 121.33(15) . . ?
C29 C20 C21 119.4(2) . . ?
C29 C20 C19 119.96(19) . . ?
C21 C20 C19 120.7(2) . . ?
C22 C21 C20 120.5(2) . . ?
C22 C21 H21 119.7 . . ?
C20 C21 H21 119.7 . . ?
C21 C22 C23 121.0(2) . . ?
C21 C22 H22 119.5 . . ?
C23 C22 H22 119.5 . . ?
C22 C23 C28 119.3(2) . . ?
C22 C23 C24 122.3(2) . . ?
C28 C23 C24 118.4(2) . . ?
C25 C24 C23 120.4(3) . . ?
C25 C24 H24 119.8 . . ?
C23 C24 H24 119.8 . . ?
C24 C25 C26 120.9(3) . . ?
C24 C25 H25 119.6 . . ?
C26 C25 H25 119.6 . . ?
C27 C26 C25 120.5(3) . . ?
C27 C26 H26 119.7 . . ?
C25 C26 H26 119.7 . . ?
C26 C27 C28 120.3(2) . . ?
C26 C27 H27 119.8 . . ?
C28 C27 H27 119.8 . . ?
C27 C28 C29 122.0(2) . . ?
C27 C28 C23 119.4(2) . . ?
C29 C28 C23 118.6(2) . . ?
C20 C29 C28 121.31(19) . . ?
C20 C29 H29 119.3 . . ?
C28 C29 H29 119.3 . . ?
C7 N1 C8 110.87(18) . . ?
C19 N2 C18 111.09(17) . . ?
C9 S1 C7 90.29(11) . . ?
C17 S2 C19 90.32(10) . . ?

loop_
_geom_bond_atom_site_label_1
_geom_bond_atom_site_label_2
_geom_bond_distance
_geom_bond_site_symmetry_2
_geom_bond_publ_flag
C1 C2 1.384(4) . ?
C1 C6 1.390(3) . ?
C1 H1 0.9300 . ?
C2 C3 1.392(4) . ?
C2 H2 0.9300 . ?
C3 C4 1.357(5) . ?
C3 H3 0.9300 . ?
C4 C5 1.378(4) . ?
C4 H4 0.9300 . ?
C5 C6 1.381(3) . ?
C5 H5 0.9300 . ?
C6 C7 1.466(3) . ?
C7 N1 1.302(3) . ?
C7 S1 1.744(2) . ?
C8 C9 1.374(3) . ?
C8 N1 1.381(3) . ?
C8 C11 1.462(3) . ?
C9 C10 1.495(4) . ?
C9 S1 1.722(2) . ?
C10 H10A 0.9600 . ?
C10 H10B 0.9600 . ?
C10 H10C 0.9600 . ?
C11 C15 1.346(3) . ?
C11 C12 1.492(3) . ?
C12 F1B 1.246(14) . ?
C12 F2A 1.309(4) . ?
C12 F1A 1.387(4) . ?
C12 C13 1.514(4) . ?
C12 F2B 1.784(19) . ?
C13 F3A 1.309(3) . ?
C13 F4B 1.312(16) . ?
C13 F4A 1.378(4) . ?
C13 C14 1.524(3) . ?
C13 F3B 1.661(16) . ?
C14 F6 1.337(3) . ?
C14 F5 1.357(3) . ?
C14 C15 1.506(3) . ?
C15 C18 1.472(3) . ?
C16 C17 1.496(3) . ?
C16 H16A 0.9600 . ?
C16 H16B 0.9600 . ?
C16 H16C 0.9600 . ?
C17 C18 1.376(3) . ?
C17 S2 1.722(2) . ?
C18 N2 1.380(2) . ?
C19 N2 1.302(3) . ?
C19 C20 1.468(3) . ?
C19 S2 1.735(2) . ?
C20 C29 1.369(3) . ?
C20 C21 1.419(3) . ?
C21 C22 1.362(3) . ?
C21 H21 0.9300 . ?
C22 C23 1.406(4) . ?
C22 H22 0.9300 . ?
C23 C28 1.417(3) . ?
C23 C24 1.426(3) . ?
C24 C25 1.354(4) . ?
C24 H24 0.9300 . ?
C25 C26 1.400(4) . ?
C25 H25 0.9300 . ?
C26 C27 1.365(4) . ?
C26 H26 0.9300 . ?
C27 C28 1.409(3) . ?
C27 H27 0.9300 . ?
C28 C29 1.417(3) . ?
C29 H29 0.9300 . ?
